data_7037928
loop_
_publ_author_name
'Moussa, Jamal'
'Chamoreau, Lise Marie'
'Gullo, Maria Pia'
'Degli Esposti, Alessandra'
'Barbieri, Andrea'
'Amouri, Hani'

_publ_section_title
;
 Induced phosphorescence from Pt \\rightarrow Ag and Ag(i)Ag(i)
 metallophilic interactions in benzenedithiolatodiimine-Pt2/Ag2 clusters:
 a combined experimental and theoretical investigation.
;
_journal_issue 7
_journal_name_full 'Dalton transactions (Cambridge, England : 2003)'
_journal_page_first 2906
_journal_page_last 2913
_journal_paper_doi 10.1039/c5dt03702f
_journal_volume 45
_journal_year 2016
_chemical_formula_moiety '(C32 H24 Ag2 N4 Pt2 S4), 2 (C F3 O3 S), 0.33 (H2 O), 0.67 (C2 H3 N)'
_chemical_formula_sum 'C35 H26.67 Ag2 F6 N4.67 O6.33 Pt2 S6'
_chemical_formula_weight 1526.22
_space_group_crystal_system triclinic
_space_group_IT_number 2
_space_group_name_Hall '-P 1'
_space_group_name_H-M_alt 'P -1'
_symmetry_space_group_name_Hall '-P 1'
_symmetry_space_group_name_H-M 'P -1'
_atom_sites_solution_hydrogens geom
_atom_sites_solution_primary direct
_atom_sites_solution_secondary difmap
_audit_creation_method SHELXL-2014/7
_audit_update_record
;
2015-09-18 deposited with the CCDC.
2015-12-21 downloaded from the CCDC.
;
_cell_angle_alpha 80.705(10)
_cell_angle_beta 79.560(11)
_cell_angle_gamma 89.233(11)
_cell_formula_units_Z 3
_cell_length_a 13.508(4)
_cell_length_b 15.370(4)
_cell_length_c 16.789(4)
_cell_measurement_reflns_used 9779
_cell_measurement_temperature 200(2)
_cell_measurement_theta_max 29.91
_cell_measurement_theta_min 2.34
_cell_volume 3382.5(16)
_computing_cell_refinement 'Bruker SAINT'
_computing_data_collection 'Bruker APEX2'
_computing_data_reduction 'Bruker SAINT'
_computing_molecular_graphics 'DIAMOND (Brandenburg, 2006)'
_computing_publication_material 'WinGX publication routines (Farrugia, 2012)'
_computing_structure_refinement 'SHELXL-2014/7 (Sheldrick, 2014)'
_computing_structure_solution 'SHELXS-97 (Sheldrick, 2008)'
_diffrn_ambient_temperature 200(2)
_diffrn_measured_fraction_theta_full 0.985
_diffrn_measured_fraction_theta_max 0.981
_diffrn_measurement_device_type 'Bruker APEX-II CCD'
_diffrn_measurement_method '\f and \w scans'
_diffrn_radiation_source 'fine-focus sealed tube'
_diffrn_radiation_type MoK\a
_diffrn_radiation_wavelength 0.71073
_diffrn_reflns_av_R_equivalents 0.0193
_diffrn_reflns_av_unetI/netI 0.0210
_diffrn_reflns_laue_measured_fraction_full 0.985
_diffrn_reflns_laue_measured_fraction_max 0.981
_diffrn_reflns_limit_h_max 17
_diffrn_reflns_limit_h_min -17
_diffrn_reflns_limit_k_max 19
_diffrn_reflns_limit_k_min -19
_diffrn_reflns_limit_l_max 21
_diffrn_reflns_limit_l_min -21
_diffrn_reflns_number 47069
_diffrn_reflns_point_group_measured_fraction_full 0.985
_diffrn_reflns_point_group_measured_fraction_max 0.981
_diffrn_reflns_theta_full 25.242
_diffrn_reflns_theta_max 27.500
_diffrn_reflns_theta_min 2.132
_exptl_absorpt_coefficient_mu 7.391
_exptl_absorpt_correction_T_max 0.746
_exptl_absorpt_correction_T_min 0.55
_exptl_absorpt_correction_type multi-scan
_exptl_absorpt_process_details
;
SADABS, Bruker AXS Inc., Madison, 
Wisconsin, USA. 
;
_exptl_crystal_colour orange
_exptl_crystal_density_diffrn 2.248
_exptl_crystal_density_method 'not measured'
_exptl_crystal_description needle
_exptl_crystal_F_000 2160
_exptl_crystal_size_max 0.23
_exptl_crystal_size_mid 0.11
_exptl_crystal_size_min 0.11
_refine_diff_density_max 5.610
_refine_diff_density_min -2.242
_refine_diff_density_rms 0.179
_refine_ls_extinction_method none
_refine_ls_goodness_of_fit_ref 1.060
_refine_ls_hydrogen_treatment constr
_refine_ls_matrix_type full
_refine_ls_number_parameters 829
_refine_ls_number_reflns 15241
_refine_ls_number_restraints 16
_refine_ls_restrained_S_all 1.061
_refine_ls_R_factor_all 0.0707
_refine_ls_R_factor_gt 0.0533
_refine_ls_shift/su_max 0.011
_refine_ls_shift/su_mean 0.000
_refine_ls_structure_factor_coef Fsqd
_refine_ls_weighting_details 'w=1/[\s^2^(Fo^2^)+(0.0420P)^2^+44.5698P] where P=(Fo^2^+2Fc^2^)/3'
_refine_ls_weighting_scheme calc
_refine_ls_wR_factor_gt 0.1217
_refine_ls_wR_factor_ref 0.1362
_reflns_Friedel_coverage 0.000
_reflns_number_gt 12303
_reflns_number_total 15241
_reflns_threshold_expression 'I > 2\s(I)'
_cod_data_source_file c5dt03702f2.cif
_cod_data_source_block shelx
_cod_depositor_comments 'Adding full bibliography for 7037928.cif.'
_cod_original_cell_volume 3382.7(16)
_cod_database_code 7037928
_shelx_shelxl_version_number 2014/7
_shelx_space_group_comment
;
The symmetry employed for this shelxl refinement is uniquely defined
by the following loop, which should always be used as a source of
symmetry information in preference to the above space-group names.
They are only intended as comments.
;

loop_
_space_group_symop_operation_xyz
'x, y, z'
'-x, -y, -z'

loop_
_atom_site_label
_atom_site_type_symbol
_atom_site_fract_x
_atom_site_fract_y
_atom_site_fract_z
_atom_site_U_iso_or_equiv
_atom_site_adp_type
_atom_site_occupancy
_atom_site_site_symmetry_order
_atom_site_calc_flag
_atom_site_refinement_flags_posn
_atom_site_refinement_flags_adp
_atom_site_refinement_flags_occupancy
_atom_site_disorder_assembly
_atom_site_disorder_group
Pt1 Pt 0.73382(2) 0.72588(2) 0.20132(2) 0.04170(9) Uani 1 1 d . . . . .
Pt2 Pt 0.56668(3) 0.54092(3) 0.39490(2) 0.05792(12) Uani 1 1 d . . . . .
Ag1 Ag 0.73772(6) 0.51249(5) 0.25659(4) 0.05357(19) Uani 1 1 d . . . . .
Ag2 Ag 0.55325(6) 0.60966(6) 0.20409(5) 0.0651(2) Uani 1 1 d . . . . .
S1 S 0.84302(15) 0.62339(14) 0.15748(13) 0.0402(4) Uani 1 1 d . . . . .
S2 S 0.65346(17) 0.71720(16) 0.09562(14) 0.0466(5) Uani 1 1 d . . . . .
S3 S 0.6346(2) 0.4114(2) 0.36999(16) 0.0599(7) Uani 1 1 d . . . . .
S4 S 0.4493(2) 0.5183(3) 0.32043(18) 0.0867(12) Uani 1 1 d . . . . .
N1 N 0.8023(5) 0.7443(5) 0.2971(4) 0.0391(15) Uani 1 1 d . . . . .
N2 N 0.6460(6) 0.8251(5) 0.2434(5) 0.0496(18) Uani 1 1 d . . . . .
N3 N 0.6656(6) 0.5677(6) 0.4668(5) 0.0518(19) Uani 1 1 d . . . . .
N4 N 0.5131(8) 0.6604(8) 0.4261(6) 0.078(3) Uani 1 1 d . . . . .
C1 C 0.8138(7) 0.6110(6) 0.0618(5) 0.0420(19) Uani 1 1 d . . . . .
C2 C 0.7315(6) 0.6506(6) 0.0359(5) 0.0437(19) Uani 1 1 d . . . . .
C3 C 0.7106(8) 0.6408(7) -0.0412(6) 0.058(3) Uani 1 1 d . . . . .
H3 H 0.6538 0.6682 -0.0601 0.070 Uiso 1 1 calc R U . . .
C4 C 0.7732(10) 0.5914(8) -0.0884(7) 0.068(3) Uani 1 1 d . . . . .
H4 H 0.7598 0.5851 -0.1409 0.082 Uiso 1 1 calc R U . . .
C5 C 0.8553(9) 0.5503(7) -0.0622(7) 0.063(3) Uani 1 1 d . . . . .
H5 H 0.8977 0.5159 -0.0961 0.076 Uiso 1 1 calc R U . . .
C6 C 0.8754(7) 0.5594(6) 0.0129(6) 0.050(2) Uani 1 1 d . . . . .
H6 H 0.9314 0.5306 0.0318 0.060 Uiso 1 1 calc R U . . .
C7 C 0.8788(7) 0.6988(7) 0.3201(6) 0.051(2) Uani 1 1 d . . . . .
H7 H 0.9021 0.6499 0.2942 0.062 Uiso 1 1 calc R U . . .
C8 C 0.9256(9) 0.7205(9) 0.3808(7) 0.069(3) Uani 1 1 d . . . . .
H8 H 0.9803 0.6869 0.3969 0.083 Uiso 1 1 calc R U . . .
C9 C 0.8919(10) 0.7913(9) 0.4174(7) 0.074(3) Uani 1 1 d . . . . .
H9 H 0.9233 0.8089 0.4586 0.088 Uiso 1 1 calc R U . . .
C10 C 0.8105(9) 0.8366(8) 0.3925(7) 0.066(3) Uani 1 1 d . . . . .
H10 H 0.7841 0.8850 0.4178 0.079 Uiso 1 1 calc R U . . .
C11 C 0.7689(8) 0.8122(6) 0.3327(5) 0.050(2) Uani 1 1 d . . . . .
C12 C 0.6813(7) 0.8579(6) 0.3047(6) 0.050(2) Uani 1 1 d . . . . .
C13 C 0.6347(9) 0.9293(7) 0.3362(7) 0.065(3) Uani 1 1 d . . . . .
H13 H 0.6601 0.9529 0.3775 0.078 Uiso 1 1 calc R U . . .
C14 C 0.5525(10) 0.9654(9) 0.3078(9) 0.077(4) Uani 1 1 d . . . . .
H14 H 0.5202 1.0143 0.3290 0.092 Uiso 1 1 calc R U . . .
C15 C 0.5173(10) 0.9299(9) 0.2479(8) 0.079(4) Uani 1 1 d . . . . .
H15 H 0.4586 0.9529 0.2289 0.095 Uiso 1 1 calc R U . . .
C16 C 0.5665(8) 0.8612(8) 0.2153(7) 0.065(3) Uani 1 1 d . . . . .
H16 H 0.5434 0.8392 0.1721 0.078 Uiso 1 1 calc R U . . .
C17 C 0.5534(11) 0.3653(10) 0.3170(7) 0.083(4) Uani 1 1 d . . . . .
C18 C 0.4724(11) 0.4118(13) 0.2944(7) 0.101(6) Uani 1 1 d . . . . .
C19 C 0.4064(14) 0.3770(17) 0.2525(10) 0.129(8) Uani 1 1 d . . . . .
H19 H 0.3503 0.4095 0.2378 0.155 Uiso 1 1 calc R U . . .
C20 C 0.425(2) 0.2957(19) 0.2334(12) 0.155(12) Uani 1 1 d . . . . .
H20 H 0.3821 0.2730 0.2020 0.185 Uiso 1 1 calc R U . . .
C21 C 0.501(2) 0.2441(15) 0.2568(13) 0.165(12) Uani 1 1 d . . . . .
H21 H 0.5071 0.1853 0.2457 0.198 Uiso 1 1 calc R U . . .
C22 C 0.5739(17) 0.2800(12) 0.2992(10) 0.121(7) Uani 1 1 d . . . . .
H22 H 0.6305 0.2479 0.3134 0.146 Uiso 1 1 calc R U . . .
C23 C 0.7409(8) 0.5180(9) 0.4858(7) 0.064(3) Uani 1 1 d . . . . .
H23 H 0.7533 0.4659 0.4622 0.077 Uiso 1 1 calc R U . . .
C24 C 0.8030(9) 0.5371(10) 0.5380(7) 0.073(3) Uani 1 1 d . . . . .
H24 H 0.8565 0.4993 0.5499 0.088 Uiso 1 1 calc R U . . .
C25 C 0.7849(10) 0.6115(11) 0.5716(8) 0.084(4) Uani 1 1 d . . . . .
H25 H 0.8251 0.6255 0.6088 0.100 Uiso 1 1 calc R U . . .
C26 C 0.7103(10) 0.6657(9) 0.5526(7) 0.075(4) Uani 1 1 d . . . . .
H26 H 0.6987 0.7185 0.5753 0.090 Uiso 1 1 calc R U . . .
C27 C 0.6507(9) 0.6435(8) 0.4996(7) 0.066(3) Uani 1 1 d . . . . .
C28 C 0.5666(11) 0.6937(9) 0.4770(8) 0.080(4) Uani 1 1 d . . . . .
C29 C 0.5362(13) 0.7733(10) 0.5020(10) 0.099(5) Uani 1 1 d . . . . .
H29 H 0.5729 0.7990 0.5357 0.119 Uiso 1 1 calc R U . . .
C30 C 0.4532(19) 0.8150(14) 0.4781(14) 0.143(10) Uani 1 1 d . . . . .
H30 H 0.4321 0.8685 0.4967 0.172 Uiso 1 1 calc R U . . .
C31 C 0.4013(17) 0.7807(16) 0.4285(11) 0.128(9) Uani 1 1 d . . . . .
H31 H 0.3443 0.8100 0.4118 0.154 Uiso 1 1 calc R U . . .
C32 C 0.4331(13) 0.7014(14) 0.4021(9) 0.113(7) Uani 1 1 d . . . . .
H32 H 0.3976 0.6767 0.3669 0.136 Uiso 1 1 calc R U . . .
Pt3 Pt 0.09927(3) 0.13955(3) -0.04049(2) 0.05202(11) Uani 1 1 d . . . . .
Ag3 Ag -0.09972(6) 0.04905(5) -0.04195(5) 0.0581(2) Uani 1 1 d . . . . .
S5 S 0.2094(2) 0.03407(19) -0.07523(16) 0.0594(7) Uani 1 1 d . . . . .
S6 S 0.0274(2) 0.12460(19) -0.14959(16) 0.0626(7) Uani 1 1 d . . . . .
N5 N 0.1517(7) 0.1551(5) 0.0651(5) 0.052(2) Uani 1 1 d . . . . .
N6 N -0.0019(7) 0.2306(6) 0.0027(6) 0.060(2) Uani 1 1 d . . . . .
C33 C 0.1660(9) -0.0047(8) -0.1560(7) 0.068(3) Uani 1 1 d . . . . .
C34 C 0.0862(10) 0.0331(8) -0.1872(7) 0.068(3) Uani 1 1 d . . . . .
C35 C 0.0547(13) 0.0022(10) -0.2541(7) 0.091(5) Uani 1 1 d . . . . .
H35 H 0.0024 0.0302 -0.2793 0.109 Uiso 1 1 calc R U . . .
C36 C 0.1037(17) -0.0708(11) -0.2810(9) 0.110(7) Uani 1 1 d . . . . .
H36 H 0.0818 -0.0942 -0.3240 0.132 Uiso 1 1 calc R U . . .
C37 C 0.1824(15) -0.1108(13) -0.2483(10) 0.105(6) Uani 1 1 d . . . . .
H37 H 0.2147 -0.1596 -0.2694 0.126 Uiso 1 1 calc R U . . .
C38 C 0.2135(11) -0.0796(10) -0.1853(8) 0.085(4) Uani 1 1 d . . . . .
H38 H 0.2664 -0.1076 -0.1611 0.103 Uiso 1 1 calc R U . . .
C39 C 0.2321(9) 0.1166(8) 0.0884(8) 0.070(3) Uani 1 1 d . . . . .
H39 H 0.2746 0.0837 0.0531 0.083 Uiso 1 1 calc R U . . .
C40 C 0.2547(13) 0.1241(11) 0.1645(9) 0.090(4) Uani 1 1 d . . . . .
H40 H 0.3126 0.0960 0.1807 0.108 Uiso 1 1 calc R U . . .
C41 C 0.1973(14) 0.1695(10) 0.2147(8) 0.089(5) Uani 1 1 d . . . . .
H41 H 0.2118 0.1720 0.2676 0.107 Uiso 1 1 calc R U . . .
C42 C 0.1172(13) 0.2124(9) 0.1899(8) 0.083(4) Uani 1 1 d . . . . .
H42 H 0.0774 0.2485 0.2237 0.100 Uiso 1 1 calc R U . . .
C43 C 0.0937(10) 0.2028(7) 0.1130(7) 0.065(3) Uani 1 1 d . . . . .
C44 C 0.0088(10) 0.2451(8) 0.0797(8) 0.073(3) Uani 1 1 d . . . . .
C45 C -0.0584(13) 0.2969(10) 0.1198(11) 0.094(5) Uani 1 1 d . . . . .
H45 H -0.0515 0.3063 0.1731 0.113 Uiso 1 1 calc R U . . .
C46 C -0.1328(15) 0.3343(11) 0.0869(14) 0.111(6) Uani 1 1 d . . . . .
H46 H -0.1790 0.3702 0.1161 0.134 Uiso 1 1 calc R U . . .
C47 C -0.1431(12) 0.3208(10) 0.0089(15) 0.109(6) Uani 1 1 d . . . . .
H47 H -0.1958 0.3481 -0.0162 0.131 Uiso 1 1 calc R U . . .
C48 C -0.0750(10) 0.2668(8) -0.0320(11) 0.085(4) Uani 1 1 d . . . . .
H48 H -0.0817 0.2563 -0.0851 0.102 Uiso 1 1 calc R U . . .
S7 S 0.9585(3) 0.4109(3) 0.3219(2) 0.0837(10) Uani 1 1 d . . . . .
O1 O 1.0542(8) 0.3918(9) 0.2857(7) 0.112(4) Uani 1 1 d . . . . .
O2 O 0.8896(12) 0.3985(14) 0.2680(9) 0.178(7) Uani 1 1 d . . . . .
O3 O 0.9261(14) 0.4816(8) 0.3529(8) 0.172(8) Uani 1 1 d . . . . .
F1 F 0.945(2) 0.2478(9) 0.3780(11) 0.280(13) Uani 1 1 d . . . . .
F2 F 0.8364(9) 0.3166(7) 0.4446(7) 0.136(4) Uani 1 1 d . . . . .
F3 F 0.9775(11) 0.3211(16) 0.4574(8) 0.242(11) Uani 1 1 d . . . . .
C49 C 0.9259(14) 0.3187(12) 0.4017(10) 0.099(5) Uani 1 1 d . . . . .
S8 S 0.2820(2) 0.0496(2) 0.41353(19) 0.0683(8) Uani 1 1 d . . . . .
F4 F 0.1782(12) -0.0954(8) 0.4495(10) 0.178(6) Uani 1 1 d . . . . .
F5 F 0.1154(8) 0.0055(8) 0.5114(6) 0.129(4) Uani 1 1 d . . . . .
F6 F 0.1082(7) 0.0089(8) 0.3852(6) 0.123(4) Uani 1 1 d . . . . .
O4 O 0.3325(8) 0.0200(9) 0.4798(7) 0.116(4) Uani 1 1 d . . . . .
O5 O 0.3255(7) 0.0259(9) 0.3366(6) 0.107(4) Uani 1 1 d . . . . .
O6 O 0.2504(8) 0.1381(6) 0.4076(6) 0.087(3) Uani 1 1 d . . . . .
C50 C 0.1641(12) -0.0116(11) 0.4415(9) 0.085(4) Uani 1 1 d . . . . .
S9A S -0.3158(5) 0.3180(5) 0.8338(4) 0.0713(16) Uani 0.5 1 d D . P A 1
O7A O -0.2770(15) 0.2541(12) 0.8894(11) 0.093(6) Uiso 0.5 1 d D . P A 1
O8A O -0.3683(16) 0.3912(12) 0.8672(13) 0.099(6) Uiso 0.5 1 d D . P A 1
O9A O -0.3769(15) 0.2827(13) 0.7842(12) 0.090(5) Uiso 0.5 1 d . . P A 1
C51A C -0.2053(16) 0.3572(18) 0.7615(15) 0.092(8) Uiso 0.5 1 d D . P A 1
F7A F -0.162(2) 0.303(2) 0.732(2) 0.189(12) Uiso 0.5 1 d . . P A 1
F8A F -0.146(2) 0.4005(18) 0.8005(16) 0.154(9) Uiso 0.5 1 d D . P A 1
F9A F -0.221(2) 0.4413(17) 0.7279(17) 0.162(9) Uiso 0.5 1 d D . P A 1
O1W O -0.237(2) 0.087(2) 0.8623(19) 0.141(9) Uiso 0.5 1 d . . P B 1
S9B S -0.3502(8) 0.1451(8) 0.9237(9) 0.137(4) Uani 0.5 1 d D . P C 2
C51B C -0.445(2) 0.120(2) 1.0140(16) 0.127(13) Uiso 0.5 1 d D . P C 2
O4B O -0.383(2) 0.2167(17) 0.8684(17) 0.145(10) Uiso 0.5 1 d D . P C 2
O5B O -0.2472(17) 0.156(3) 0.924(3) 0.206(16) Uiso 0.5 1 d D . P C 2
O6B O -0.356(3) 0.0616(19) 0.899(3) 0.207(16) Uiso 0.5 1 d D . P C 2
F7B F -0.517(3) 0.075(3) 1.002(3) 0.31(2) Uiso 0.5 1 d D . P C 2
F8B F -0.483(3) 0.183(2) 1.049(3) 0.246(17) Uiso 0.5 1 d D . P C 2
F9B F -0.418(3) 0.077(2) 1.077(2) 0.241(17) Uiso 0.5 1 d D . P C 2
N7 N 0.6464(13) 0.4592(11) 0.1360(11) 0.126(5) Uiso 1 1 d D . . . .
C56 C 0.6044(16) 0.4429(14) 0.0885(13) 0.121(6) Uiso 1 1 d D . . . .
C57 C 0.563(4) 0.412(3) 0.023(3) 0.29(2) Uiso 1 1 d . . . . .

loop_
_atom_site_aniso_label
_atom_site_aniso_U_11
_atom_site_aniso_U_22
_atom_site_aniso_U_33
_atom_site_aniso_U_23
_atom_site_aniso_U_13
_atom_site_aniso_U_12
Pt1 0.03548(16) 0.04468(19) 0.03885(17) 0.00287(13) 0.00080(12) -0.00053(13)
Pt2 0.0434(2) 0.0814(3) 0.03842(19) 0.00999(18) 0.00334(15) -0.00731(18)
Ag1 0.0495(4) 0.0563(4) 0.0451(4) 0.0073(3) 0.0042(3) -0.0091(3)
Ag2 0.0448(4) 0.0836(6) 0.0549(4) 0.0133(4) 0.0022(3) -0.0124(4)
S1 0.0335(10) 0.0430(11) 0.0396(10) 0.0020(8) -0.0026(8) 0.0004(8)
S2 0.0381(11) 0.0523(13) 0.0455(12) 0.0022(10) -0.0061(9) 0.0021(9)
S3 0.0609(15) 0.0678(17) 0.0449(13) 0.0060(11) -0.0056(11) -0.0168(13)
S4 0.0454(15) 0.150(4) 0.0505(15) 0.0227(18) -0.0040(12) -0.0217(18)
N1 0.037(3) 0.040(4) 0.035(3) 0.003(3) 0.001(3) 0.001(3)
N2 0.052(4) 0.049(4) 0.041(4) -0.003(3) 0.009(3) -0.001(3)
N3 0.048(4) 0.056(5) 0.048(4) 0.000(4) -0.010(3) -0.007(4)
N4 0.074(7) 0.093(8) 0.044(5) 0.021(5) 0.018(5) 0.012(6)
C1 0.049(5) 0.040(5) 0.032(4) -0.003(3) 0.003(3) -0.006(4)
C2 0.041(4) 0.048(5) 0.035(4) 0.006(4) 0.003(3) -0.005(4)
C3 0.059(6) 0.061(6) 0.048(5) 0.008(5) -0.007(5) -0.006(5)
C4 0.090(9) 0.069(7) 0.048(6) -0.001(5) -0.020(6) -0.022(6)
C5 0.081(8) 0.054(6) 0.054(6) -0.017(5) -0.003(5) -0.005(5)
C6 0.045(5) 0.046(5) 0.052(5) 0.000(4) 0.004(4) 0.000(4)
C7 0.052(5) 0.058(6) 0.040(5) 0.003(4) -0.009(4) 0.005(4)
C8 0.070(7) 0.085(9) 0.053(6) 0.001(6) -0.023(5) 0.006(6)
C9 0.084(9) 0.084(9) 0.053(6) -0.007(6) -0.014(6) -0.002(7)
C10 0.071(7) 0.059(7) 0.068(7) -0.024(6) 0.000(6) -0.004(5)
C11 0.080(7) 0.037(5) 0.026(4) 0.002(3) 0.005(4) -0.020(4)
C12 0.048(5) 0.044(5) 0.048(5) 0.005(4) 0.004(4) -0.008(4)
C13 0.076(7) 0.051(6) 0.057(6) -0.003(5) 0.008(5) 0.007(5)
C14 0.071(8) 0.065(8) 0.083(9) -0.005(6) 0.009(7) 0.023(6)
C15 0.069(8) 0.081(9) 0.077(8) -0.002(7) 0.002(6) 0.036(7)
C16 0.055(6) 0.073(7) 0.064(7) 0.001(5) -0.012(5) 0.025(5)
C17 0.096(10) 0.101(11) 0.044(6) 0.019(6) -0.014(6) -0.050(8)
C18 0.077(9) 0.165(16) 0.047(6) 0.015(8) -0.001(6) -0.081(10)
C19 0.117(14) 0.18(2) 0.082(11) 0.022(12) -0.040(10) -0.095(14)
C20 0.20(2) 0.17(2) 0.097(13) 0.040(14) -0.064(14) -0.13(2)
C21 0.28(3) 0.107(16) 0.101(14) 0.026(12) -0.059(18) -0.11(2)
C22 0.19(2) 0.088(12) 0.089(11) 0.007(9) -0.048(12) -0.055(12)
C23 0.053(6) 0.080(8) 0.055(6) -0.001(5) -0.006(5) -0.005(5)
C24 0.056(7) 0.107(10) 0.058(7) -0.017(7) -0.010(5) -0.006(6)
C25 0.063(8) 0.124(13) 0.058(7) -0.006(8) -0.003(6) -0.035(8)
C26 0.079(8) 0.082(9) 0.057(7) -0.015(6) 0.010(6) -0.028(7)
C27 0.069(7) 0.068(7) 0.047(6) 0.005(5) 0.016(5) -0.019(6)
C28 0.088(9) 0.074(8) 0.052(7) 0.020(6) 0.026(6) -0.007(7)
C29 0.110(12) 0.064(8) 0.096(11) 0.014(7) 0.027(9) 0.006(8)
C30 0.15(2) 0.106(15) 0.115(16) 0.051(13) 0.055(14) 0.052(15)
C31 0.130(17) 0.141(19) 0.078(11) 0.039(11) 0.022(11) 0.071(15)
C32 0.096(11) 0.151(16) 0.067(9) 0.039(10) -0.004(8) 0.040(11)
Pt3 0.0565(2) 0.0460(2) 0.0504(2) -0.00082(15) -0.00598(16) -0.02301(16)
Ag3 0.0651(5) 0.0537(4) 0.0502(4) 0.0017(3) -0.0039(3) -0.0225(4)
S5 0.0545(14) 0.0647(16) 0.0535(14) -0.0116(12) 0.0080(11) -0.0230(12)
S6 0.0832(19) 0.0552(15) 0.0448(13) 0.0114(11) -0.0146(12) -0.0301(13)
N5 0.069(5) 0.040(4) 0.047(4) -0.008(3) -0.007(4) -0.029(4)
N6 0.062(5) 0.048(5) 0.071(6) -0.011(4) -0.013(4) -0.021(4)
C33 0.078(8) 0.068(7) 0.047(6) -0.007(5) 0.023(5) -0.030(6)
C34 0.074(8) 0.061(7) 0.062(7) 0.011(5) -0.014(6) -0.026(6)
C35 0.132(12) 0.095(10) 0.041(6) 0.004(6) -0.012(7) -0.068(9)
C36 0.179(19) 0.081(11) 0.061(8) -0.026(8) 0.020(10) -0.068(12)
C37 0.130(15) 0.110(13) 0.070(9) -0.033(9) 0.017(9) -0.030(11)
C38 0.095(10) 0.091(10) 0.063(7) -0.026(7) 0.017(7) -0.028(8)
C39 0.067(7) 0.070(8) 0.076(8) -0.009(6) -0.025(6) -0.022(6)
C40 0.104(11) 0.100(11) 0.070(8) -0.004(8) -0.036(8) -0.029(9)
C41 0.129(13) 0.083(10) 0.055(7) 0.006(7) -0.026(8) -0.046(9)
C42 0.120(12) 0.068(8) 0.054(7) -0.013(6) 0.008(7) -0.042(8)
C43 0.080(8) 0.054(6) 0.054(6) -0.004(5) 0.002(5) -0.026(6)
C44 0.076(8) 0.048(6) 0.085(8) -0.005(6) 0.010(7) -0.023(6)
C45 0.097(11) 0.066(9) 0.104(11) -0.014(8) 0.025(9) -0.002(8)
C46 0.110(14) 0.065(10) 0.149(17) -0.035(11) 0.022(13) -0.009(9)
C47 0.072(9) 0.058(8) 0.19(2) 0.009(11) -0.034(11) -0.003(7)
C48 0.072(8) 0.053(7) 0.133(13) -0.005(7) -0.034(8) -0.018(6)
S7 0.085(2) 0.090(2) 0.071(2) -0.0113(17) -0.0050(17) 0.0362(19)
O1 0.089(7) 0.157(11) 0.084(7) -0.024(7) 0.000(6) 0.035(7)
O2 0.139(12) 0.28(2) 0.114(10) 0.011(12) -0.063(9) 0.051(13)
O3 0.262(19) 0.084(8) 0.123(10) -0.025(7) 0.095(11) -0.002(10)
F1 0.50(4) 0.098(10) 0.178(15) -0.011(10) 0.089(19) 0.041(15)
F2 0.119(8) 0.121(8) 0.142(9) 0.040(7) -0.009(7) 0.011(7)
F3 0.140(11) 0.44(3) 0.109(9) 0.100(14) -0.063(8) -0.023(14)
C49 0.111(13) 0.109(13) 0.075(9) -0.008(9) -0.021(9) 0.054(10)
S8 0.0541(15) 0.092(2) 0.0664(17) -0.0312(16) -0.0147(13) 0.0122(14)
F4 0.237(16) 0.090(8) 0.210(14) -0.024(8) -0.046(12) -0.045(9)
F5 0.110(7) 0.190(11) 0.078(6) -0.025(6) 0.018(5) -0.058(7)
F6 0.075(5) 0.205(11) 0.101(7) -0.037(7) -0.034(5) -0.018(6)
O4 0.092(7) 0.173(12) 0.112(8) -0.062(8) -0.059(7) 0.047(7)
O5 0.073(6) 0.167(11) 0.093(7) -0.070(7) -0.006(5) 0.027(6)
O6 0.101(7) 0.080(6) 0.075(6) -0.008(5) -0.010(5) -0.012(5)
C50 0.087(10) 0.086(10) 0.083(9) -0.024(8) -0.008(8) -0.008(8)
S9A 0.062(3) 0.095(5) 0.054(3) 0.005(3) -0.016(3) -0.010(3)
S9B 0.088(6) 0.122(8) 0.205(13) -0.012(8) -0.049(7) 0.009(6)

loop_
_atom_type_symbol
_atom_type_description
_atom_type_scat_dispersion_real
_atom_type_scat_dispersion_imag
_atom_type_scat_source
Ag Ag -0.8971 1.1015 'International Tables Vol C Tables 4.2.6.8 and 6.1.1.4'
Pt Pt -1.7033 8.3905 'International Tables Vol C Tables 4.2.6.8 and 6.1.1.4'
S S 0.1246 0.1234 'International Tables Vol C Tables 4.2.6.8 and 6.1.1.4'
C C 0.0033 0.0016 'International Tables Vol C Tables 4.2.6.8 and 6.1.1.4'
N N 0.0061 0.0033 'International Tables Vol C Tables 4.2.6.8 and 6.1.1.4'
F F 0.0171 0.0103 'International Tables Vol C Tables 4.2.6.8 and 6.1.1.4'
O O 0.0106 0.0060 'International Tables Vol C Tables 4.2.6.8 and 6.1.1.4'
H H 0.0000 0.0000 'International Tables Vol C Tables 4.2.6.8 and 6.1.1.4'

loop_
_geom_angle_atom_site_label_1
_geom_angle_atom_site_label_2
_geom_angle_atom_site_label_3
_geom_angle
_geom_angle_site_symmetry_1
_geom_angle_site_symmetry_3
N1 Pt1 N2 80.6(3) . .
N1 Pt1 S1 95.1(2) . .
N2 Pt1 S1 174.6(2) . .
N1 Pt1 S2 175.2(2) . .
N2 Pt1 S2 94.9(2) . .
S1 Pt1 S2 89.18(8) . .
N1 Pt1 Ag2 128.62(18) . .
N2 Pt1 Ag2 93.1(2) . .
S1 Pt1 Ag2 92.20(6) . .
S2 Pt1 Ag2 53.10(6) . .
N1 Pt1 Ag1 90.57(19) . .
N2 Pt1 Ag1 134.4(2) . .
S1 Pt1 Ag1 48.52(6) . .
S2 Pt1 Ag1 93.87(7) . .
Ag2 Pt1 Ag1 58.45(3) . .
N3 Pt2 N4 79.0(4) . .
N3 Pt2 S3 95.6(3) . .
N4 Pt2 S3 174.5(4) . .
N3 Pt2 S4 175.6(3) . .
N4 Pt2 S4 97.0(4) . .
S3 Pt2 S4 88.47(14) . .
N3 Pt2 Ag1 91.7(2) . .
N4 Pt2 Ag1 127.3(2) . .
S3 Pt2 Ag1 53.16(7) . .
S4 Pt2 Ag1 92.07(9) . .
N3 Pt2 Ag2 132.5(2) . .
N4 Pt2 Ag2 90.7(3) . .
S3 Pt2 Ag2 93.71(7) . .
S4 Pt2 Ag2 48.59(7) . .
Ag1 Pt2 Ag2 58.54(3) . .
S1 Ag1 S3 172.83(9) . .
S1 Ag1 Pt2 128.43(6) . .
S3 Ag1 Pt2 46.69(8) . .
S1 Ag1 Ag2 87.57(6) . .
S3 Ag1 Ag2 93.45(8) . .
Pt2 Ag1 Ag2 63.95(3) . .
S1 Ag1 Pt1 43.84(5) . .
S3 Ag1 Pt1 131.89(8) . .
Pt2 Ag1 Pt1 85.21(3) . .
Ag2 Ag1 Pt1 57.01(3) . .
S4 Ag2 S2 173.01(14) . .
S4 Ag2 Pt1 129.07(9) . .
S2 Ag2 Pt1 47.26(6) . .
S4 Ag2 Ag1 87.81(9) . .
S2 Ag2 Ag1 94.56(6) . .
Pt1 Ag2 Ag1 64.54(3) . .
S4 Ag2 Pt2 43.91(8) . .
S2 Ag2 Pt2 133.05(7) . .
Pt1 Ag2 Pt2 85.78(3) . .
Ag1 Ag2 Pt2 57.51(2) . .
C1 S1 Pt1 103.9(3) . .
C1 S1 Ag1 104.6(3) . .
Pt1 S1 Ag1 87.64(7) . .
C2 S2 Pt1 104.0(3) . .
C2 S2 Ag2 103.4(3) . .
Pt1 S2 Ag2 79.63(8) . .
C17 S3 Pt2 105.7(6) . .
C17 S3 Ag1 101.0(4) . .
Pt2 S3 Ag1 80.15(9) . .
C18 S4 Pt2 105.4(5) . .
C18 S4 Ag2 101.2(4) . .
Pt2 S4 Ag2 87.50(11) . .
C11 N1 C7 119.9(9) . .
C11 N1 Pt1 114.4(6) . .
C7 N1 Pt1 125.5(7) . .
C16 N2 C12 119.8(9) . .
C16 N2 Pt1 127.6(8) . .
C12 N2 Pt1 112.5(7) . .
C23 N3 C27 117.1(10) . .
C23 N3 Pt2 126.3(8) . .
C27 N3 Pt2 116.6(8) . .
C32 N4 C28 121.9(15) . .
C32 N4 Pt2 124.8(13) . .
C28 N4 Pt2 113.3(9) . .
C2 C1 C6 120.2(8) . .
C2 C1 S1 120.8(7) . .
C6 C1 S1 119.0(7) . .
C1 C2 C3 119.7(9) . .
C1 C2 S2 121.1(7) . .
C3 C2 S2 119.1(8) . .
C4 C3 C2 118.9(10) . .
C4 C3 H3 120.6 . .
C2 C3 H3 120.6 . .
C3 C4 C5 121.7(10) . .
C3 C4 H4 119.1 . .
C5 C4 H4 119.1 . .
C6 C5 C4 119.5(11) . .
C6 C5 H5 120.3 . .
C4 C5 H5 120.3 . .
C5 C6 C1 120.0(10) . .
C5 C6 H6 120.0 . .
C1 C6 H6 120.0 . .
N1 C7 C8 121.6(10) . .
N1 C7 H7 119.2 . .
C8 C7 H7 119.2 . .
C9 C8 C7 118.7(11) . .
C9 C8 H8 120.6 . .
C7 C8 H8 120.6 . .
C8 C9 C10 118.0(12) . .
C8 C9 H9 121.0 . .
C10 C9 H9 121.0 . .
C11 C10 C9 120.2(11) . .
C11 C10 H10 119.9 . .
C9 C10 H10 119.9 . .
N1 C11 C10 121.6(11) . .
N1 C11 C12 116.2(8) . .
C10 C11 C12 122.1(10) . .
N2 C12 C13 120.0(10) . .
N2 C12 C11 115.7(9) . .
C13 C12 C11 124.3(10) . .
C14 C13 C12 120.0(12) . .
C14 C13 H13 120.0 . .
C12 C13 H13 120.0 . .
C13 C14 C15 118.8(11) . .
C13 C14 H14 120.6 . .
C15 C14 H14 120.6 . .
C14 C15 C16 120.3(12) . .
C14 C15 H15 119.8 . .
C16 C15 H15 119.8 . .
N2 C16 C15 121.0(12) . .
N2 C16 H16 119.5 . .
C15 C16 H16 119.5 . .
C18 C17 C22 121.9(15) . .
C18 C17 S3 120.4(13) . .
C22 C17 S3 117.7(13) . .
C17 C18 C19 122(2) . .
C17 C18 S4 119.6(11) . .
C19 C18 S4 118.5(17) . .
C20 C19 C18 118(2) . .
C20 C19 H19 121.0 . .
C18 C19 H19 121.0 . .
C19 C20 C21 123.5(19) . .
C19 C20 H20 118.3 . .
C21 C20 H20 118.3 . .
C20 C21 C22 120(2) . .
C20 C21 H21 120.1 . .
C22 C21 H21 120.1 . .
C17 C22 C21 115(2) . .
C17 C22 H22 122.5 . .
C21 C22 H22 122.5 . .
N3 C23 C24 124.0(12) . .
N3 C23 H23 118.0 . .
C24 C23 H23 118.0 . .
C25 C24 C23 117.7(13) . .
C25 C24 H24 121.1 . .
C23 C24 H24 121.1 . .
C26 C25 C24 120.6(13) . .
C26 C25 H25 119.7 . .
C24 C25 H25 119.7 . .
C25 C26 C27 119.2(13) . .
C25 C26 H26 120.4 . .
C27 C26 H26 120.4 . .
N3 C27 C26 121.3(12) . .
N3 C27 C28 114.0(12) . .
C26 C27 C28 124.6(13) . .
N4 C28 C29 117.8(15) . .
N4 C28 C27 117.1(13) . .
C29 C28 C27 125.0(16) . .
C30 C29 C28 120(2) . .
C30 C29 H29 119.9 . .
C28 C29 H29 119.9 . .
C31 C30 C29 121(2) . .
C31 C30 H30 119.6 . .
C29 C30 H30 119.5 . .
C30 C31 C32 119(2) . .
C30 C31 H31 120.6 . .
C32 C31 H31 120.6 . .
N4 C32 C31 120(2) . .
N4 C32 H32 119.9 . .
C31 C32 H32 119.9 . .
N6 Pt3 N5 80.0(4) . .
N6 Pt3 S5 174.6(3) . .
N5 Pt3 S5 95.7(3) . .
N6 Pt3 S6 95.5(3) . .
N5 Pt3 S6 174.7(3) . .
S5 Pt3 S6 88.63(12) . .
N6 Pt3 Ag3 123.0(2) . 2
N5 Pt3 Ag3 79.4(2) . 2
S5 Pt3 Ag3 52.57(7) . 2
S6 Pt3 Ag3 100.81(7) . 2
N6 Pt3 Ag3 79.3(2) . .
N5 Pt3 Ag3 124.4(2) . .
S5 Pt3 Ag3 100.74(7) . .
S6 Pt3 Ag3 51.41(7) . .
Ag3 Pt3 Ag3 70.14(3) 2 .
S6 Ag3 S5 172.45(11) . 2
S6 Ag3 Pt3 127.30(9) . 2
S5 Ag3 Pt3 47.74(8) 2 2
S6 Ag3 Pt3 47.29(7) . .
S5 Ag3 Pt3 126.49(8) 2 .
Pt3 Ag3 Pt3 109.87(3) 2 .
C33 S5 Pt3 104.5(5) . .
C33 S5 Ag3 100.4(3) . 2
Pt3 S5 Ag3 79.69(9) . 2
C34 S6 Pt3 104.7(4) . .
C34 S6 Ag3 99.3(4) . .
Pt3 S6 Ag3 81.29(9) . .
C39 N5 C43 120.3(10) . .
C39 N5 Pt3 124.8(8) . .
C43 N5 Pt3 114.6(8) . .
C48 N6 C44 120.8(12) . .
C48 N6 Pt3 127.0(10) . .
C44 N6 Pt3 112.0(8) . .
C34 C33 C38 120.7(12) . .
C34 C33 S5 121.2(10) . .
C38 C33 S5 118.0(11) . .
C33 C34 C35 120.0(14) . .
C33 C34 S6 120.2(9) . .
C35 C34 S6 119.6(12) . .
C36 C35 C34 117.0(16) . .
C36 C35 H35 121.5 . .
C34 C35 H35 121.5 . .
C37 C36 C35 123.2(15) . .
C37 C36 H36 118.4 . .
C35 C36 H36 118.4 . .
C38 C37 C36 119.4(17) . .
C38 C37 H37 120.3 . .
C36 C37 H37 120.3 . .
C37 C38 C33 119.5(17) . .
C37 C38 H38 120.3 . .
C33 C38 H38 120.3 . .
N5 C39 C40 120.1(14) . .
N5 C39 H39 119.9 . .
C40 C39 H39 119.9 . .
C41 C40 C39 121.2(16) . .
C41 C40 H40 119.4 . .
C39 C40 H40 119.4 . .
C40 C41 C42 119.1(13) . .
C40 C41 H41 120.4 . .
C42 C41 H41 120.4 . .
C41 C42 C43 119.1(14) . .
C41 C42 H42 120.5 . .
C43 C42 H42 120.5 . .
N5 C43 C42 120.0(13) . .
N5 C43 C44 115.7(10) . .
C42 C43 C44 124.3(13) . .
C45 C44 N6 119.1(15) . .
C45 C44 C43 124.0(15) . .
N6 C44 C43 116.8(11) . .
C46 C45 C44 121.7(18) . .
C46 C45 H45 119.1 . .
C44 C45 H45 119.1 . .
C45 C46 C47 119.4(17) . .
C45 C46 H46 120.3 . .
C47 C46 H46 120.3 . .
C46 C47 C48 119.0(16) . .
C46 C47 H47 120.5 . .
C48 C47 H47 120.5 . .
N6 C48 C47 119.9(16) . .
N6 C48 H48 120.0 . .
C47 C48 H48 120.0 . .
O3 S7 O1 129.1(10) . .
O3 S7 O2 104.5(12) . .
O1 S7 O2 109.0(9) . .
O3 S7 C49 106.8(8) . .
O1 S7 C49 103.0(8) . .
O2 S7 C49 101.3(10) . .
F1 C49 F3 105.4(19) . .
F1 C49 F2 110(2) . .
F3 C49 F2 100.1(15) . .
F1 C49 S7 112.7(14) . .
F3 C49 S7 109.8(16) . .
F2 C49 S7 116.9(11) . .
O6 S8 O4 115.1(7) . .
O6 S8 O5 113.3(7) . .
O4 S8 O5 116.2(7) . .
O6 S8 C50 102.6(7) . .
O4 S8 C50 103.6(8) . .
O5 S8 C50 103.7(7) . .
F4 C50 F5 107.6(15) . .
F4 C50 F6 107.6(14) . .
F5 C50 F6 109.3(13) . .
F4 C50 S8 111.5(13) . .
F5 C50 S8 109.9(10) . .
F6 C50 S8 110.8(11) . .
O7A S9A O9A 114.4(13) . .
O7A S9A O8A 116.7(13) . .
O9A S9A O8A 108.8(12) . .
O7A S9A C51A 102.3(13) . .
O9A S9A C51A 103.2(12) . .
O8A S9A C51A 110.3(13) . .
F7A C51A F9A 129(3) . .
F7A C51A F8A 111(3) . .
F9A C51A F8A 81(2) . .
F7A C51A S9A 114(2) . .
F9A C51A S9A 108(2) . .
F8A C51A S9A 108.1(19) . .
C51A F8A F9A 49.4(12) . .
C51A F9A F8A 49.9(12) . .
O5B S9B O6B 104(3) . .
O5B S9B O4B 109(2) . .
O6B S9B O4B 114(2) . .
O5B S9B C51B 125(2) . .
O6B S9B C51B 95(2) . .
O4B S9B C51B 109.2(18) . .
F8B C51B F7B 108(3) . .
F8B C51B F9B 95(2) . .
F7B C51B F9B 104(3) . .
F8B C51B S9B 119(3) . .
F7B C51B S9B 111(3) . .
F9B C51B S9B 117(3) . .
N7 C56 C57 171(3) . .

loop_
_geom_bond_atom_site_label_1
_geom_bond_atom_site_label_2
_geom_bond_distance
_geom_bond_site_symmetry_2
Pt1 N1 2.053(7) .
Pt1 N2 2.056(8) .
Pt1 S1 2.262(2) .
Pt1 S2 2.264(2) .
Pt1 Ag2 3.0318(12) .
Pt1 Ag1 3.2636(12) .
Pt2 N3 2.042(8) .
Pt2 N4 2.075(12) .
Pt2 S3 2.249(3) .
Pt2 S4 2.252(3) .
Pt2 Ag1 3.0460(11) .
Pt2 Ag2 3.2442(12) .
Ag1 S1 2.447(2) .
Ag1 S3 2.474(3) .
Ag1 Ag2 3.0804(14) .
Ag2 S4 2.435(3) .
Ag2 S2 2.465(2) .
S1 C1 1.762(9) .
S2 C2 1.756(9) .
S3 C17 1.754(13) .
S4 C18 1.77(2) .
N1 C11 1.321(12) .
N1 C7 1.320(11) .
N2 C16 1.330(13) .
N2 C12 1.375(13) .
N3 C23 1.318(14) .
N3 C27 1.364(15) .
N4 C32 1.337(17) .
N4 C28 1.375(19) .
C1 C2 1.367(13) .
C1 C6 1.393(13) .
C2 C3 1.404(14) .
C3 C4 1.363(17) .
C3 H3 0.9500 .
C4 C5 1.374(17) .
C4 H4 0.9500 .
C5 C6 1.366(15) .
C5 H5 0.9500 .
C6 H6 0.9500 .
C7 C8 1.378(15) .
C7 H7 0.9500 .
C8 C9 1.368(18) .
C8 H8 0.9500 .
C9 C10 1.386(17) .
C9 H9 0.9500 .
C10 C11 1.338(15) .
C10 H10 0.9500 .
C11 C12 1.479(15) .
C12 C13 1.388(14) .
C13 C14 1.363(17) .
C13 H13 0.9500 .
C14 C15 1.38(2) .
C14 H14 0.9500 .
C15 C16 1.375(16) .
C15 H15 0.9500 .
C16 H16 0.9500 .
C17 C18 1.38(2) .
C17 C22 1.40(2) .
C18 C19 1.393(19) .
C19 C20 1.35(3) .
C19 H19 0.9500 .
C20 C21 1.37(4) .
C20 H20 0.9500 .
C21 C22 1.48(3) .
C21 H21 0.9500 .
C22 H22 0.9500 .
C23 C24 1.384(16) .
C23 H23 0.9500 .
C24 C25 1.36(2) .
C24 H24 0.9500 .
C25 C26 1.35(2) .
C25 H25 0.9500 .
C26 C27 1.388(18) .
C26 H26 0.9500 .
C27 C28 1.438(19) .
C28 C29 1.39(2) .
C29 C30 1.37(3) .
C29 H29 0.9500 .
C30 C31 1.35(3) .
C30 H30 0.9500 .
C31 C32 1.40(3) .
C31 H31 0.9500 .
C32 H32 0.9500 .
Pt3 N6 2.066(10) .
Pt3 N5 2.073(8) .
Pt3 S5 2.260(3) .
Pt3 S6 2.267(3) .
Pt3 Ag3 3.0043(12) 2
Pt3 Ag3 3.0490(11) .
Ag3 S6 2.411(3) .
Ag3 S5 2.425(3) 2
Ag3 Pt3 3.0043(12) 2
S5 C33 1.760(12) .
S5 Ag3 2.425(3) 2
S6 C34 1.756(14) .
N5 C39 1.321(15) .
N5 C43 1.321(14) .
N6 C48 1.309(16) .
N6 C44 1.380(16) .
C33 C34 1.366(18) .
C33 C38 1.424(18) .
C34 C35 1.419(16) .
C35 C36 1.39(2) .
C35 H35 0.9500 .
C36 C37 1.38(3) .
C36 H36 0.9500 .
C37 C38 1.36(2) .
C37 H37 0.9500 .
C38 H38 0.9500 .
C39 C40 1.388(17) .
C39 H39 0.9500 .
C40 C41 1.32(2) .
C40 H40 0.9500 .
C41 C42 1.35(2) .
C41 H41 0.9500 .
C42 C43 1.416(17) .
C42 H42 0.9500 .
C43 C44 1.465(19) .
C44 C45 1.358(19) .
C45 C46 1.32(3) .
C45 H45 0.9500 .
C46 C47 1.39(3) .
C46 H46 0.9500 .
C47 C48 1.39(2) .
C47 H47 0.9500 .
C48 H48 0.9500 .
S7 O3 1.316(12) .
S7 O1 1.375(10) .
S7 O2 1.444(15) .
S7 C49 1.786(18) .
F1 C49 1.23(2) .
F2 C49 1.288(19) .
F3 C49 1.27(2) .
S8 O6 1.413(10) .
S8 O4 1.418(10) .
S8 O5 1.420(9) .
S8 C50 1.808(15) .
F4 C50 1.288(18) .
F5 C50 1.302(16) .
F6 C50 1.310(17) .
S9A O7A 1.407(15) .
S9A O9A 1.44(2) .
S9A O8A 1.458(15) .
S9A C51A 1.787(17) .
C51A F7A 1.14(4) .
C51A F9A 1.356(18) .
C51A F8A 1.366(18) .
F8A F9A 1.76(4) .
S9B O5B 1.404(19) .
S9B O6B 1.418(19) .
S9B O4B 1.443(17) .
S9B C51B 1.789(18) .
C51B F8B 1.261(19) .
C51B F7B 1.272(19) .
C51B F9B 1.273(19) .
N7 C56 1.119(15) .
C56 C57 1.46(5) .
